data_7050601
loop_
_publ_author_name
'Kay Lee, Hung'
'Suet Lam, Tung'
'Lam, Chi-Keung'
'Li, Hung-Wing'
'Man Fung, Sze'

_publ_section_title
;
 Synthesis and structural characterisation of divalent transition metal
 complexes containing an unsymmetrical benzamidinate ligandElectronic
 supplementary information (ESI) available: inclination angles in
 complexes 1?6. See http://www.rsc.org/suppdata/nj/b3/b303527a//
;
_journal_issue 9
_journal_name_full 'New Journal of Chemistry'
_journal_page_first 1310
_journal_paper_doi 10.1039/b303527a
_journal_volume 27
_journal_year 2003
_chemical_formula_sum 'C24 H39 Li N4 Si'
_chemical_formula_weight 418.62
_chemical_name_systematic
;
?
;
_space_group_IT_number 14
_symmetry_cell_setting monoclinic
_symmetry_space_group_name_Hall '-P 2yn'
_symmetry_space_group_name_H-M 'P 1 21/n 1'
_atom_sites_solution_hydrogens geom
_atom_sites_solution_primary direct
_atom_sites_solution_secondary difmap
_audit_creation_method SHELXL-97
_cell_angle_alpha 90.00
_cell_angle_beta 93.696(2)
_cell_angle_gamma 90.00
_cell_formula_units_Z 4
_cell_length_a 8.2152(8)
_cell_length_b 25.198(2)
_cell_length_c 13.1402(12)
_cell_measurement_temperature 293(2)
_cell_volume 2714.5(4)
_computing_cell_refinement 'BRUKER SMART CCD DIFFRACTOMETER'
_computing_data_collection 'BRUKER SMART CCD DIFFRACTOMETER'
_computing_data_reduction 'BRUKER SMART CCD DIFFRACTOMETER'
_computing_molecular_graphics 'SIEMENS SHELXTL'
_computing_publication_material 'SIEMENS SHELXTL'
_computing_structure_refinement 'SHELXL-97 (Sheldrick, 1997)'
_computing_structure_solution 'SHELXS-97 (Sheldrick, 1990)'
_diffrn_ambient_temperature 293(2)
_diffrn_measured_fraction_theta_full 0.995
_diffrn_measured_fraction_theta_max 0.995
_diffrn_measurement_device_type 'Bruker Smart CCD Diffractometer'
_diffrn_measurement_method 'OMEGA SCAN'
_diffrn_radiation_monochromator graphite
_diffrn_radiation_source 'fine-focus sealed tube'
_diffrn_radiation_type MoK\a
_diffrn_radiation_wavelength 0.71073
_diffrn_reflns_av_R_equivalents 0.0503
_diffrn_reflns_av_sigmaI/netI 0.0733
_diffrn_reflns_limit_h_max 9
_diffrn_reflns_limit_h_min -10
_diffrn_reflns_limit_k_max 29
_diffrn_reflns_limit_k_min -33
_diffrn_reflns_limit_l_max 17
_diffrn_reflns_limit_l_min -17
_diffrn_reflns_number 18162
_diffrn_reflns_theta_full 28.02
_diffrn_reflns_theta_max 28.02
_diffrn_reflns_theta_min 1.62
_exptl_absorpt_coefficient_mu 0.102
_exptl_absorpt_correction_T_max 1.00
_exptl_absorpt_correction_T_min 0.6149
_exptl_absorpt_correction_type SADABS
_exptl_crystal_density_diffrn 1.024
_exptl_crystal_density_method 'not measured'
_exptl_crystal_F_000 912
_exptl_crystal_size_max 0.56
_exptl_crystal_size_mid 0.48
_exptl_crystal_size_min 0.46
_refine_diff_density_max 0.212
_refine_diff_density_min -0.173
_refine_diff_density_rms 0.033
_refine_ls_extinction_coef 0.0094(10)
_refine_ls_extinction_expression Fc^*^=kFc[1+0.001xFc^2^\l^3^/sin(2\q)]^-1/4^
_refine_ls_extinction_method SHELXL
_refine_ls_goodness_of_fit_ref 0.853
_refine_ls_hydrogen_treatment mixed
_refine_ls_matrix_type full
_refine_ls_number_parameters 272
_refine_ls_number_reflns 6527
_refine_ls_number_restraints 0
_refine_ls_restrained_S_all 0.853
_refine_ls_R_factor_all 0.1258
_refine_ls_R_factor_gt 0.0478
_refine_ls_shift/su_max 0.003
_refine_ls_shift/su_mean 0.001
_refine_ls_structure_factor_coef Fsqd
_refine_ls_weighting_details 'calc w=1/[\s^2^(Fo^2^)+(0.0746P)^2^+0.0000P] where P=(Fo^2^+2Fc^2^)/3'
_refine_ls_weighting_scheme calc
_refine_ls_wR_factor_gt 0.1213
_refine_ls_wR_factor_ref 0.1496
_reflns_number_gt 2794
_reflns_number_total 6527
_reflns_threshold_expression >2sigma(I)
_cod_data_source_file b303527a.txt
_cod_data_source_block Compound_1
_cod_depositor_comments
;
The following automatic conversions were performed:
'_symmetry_cell_setting' value 'Monoclinic' changed to 'monoclinic'
according to '/home/saulius/struct/CIF-dictionaries/cif_core.dic'
dictionary named 'cif_core.dic' version 2.4.1 from 2010-06-29.

Automatic conversion script
Id: cif_fix_enum 1527 2010-12-29 10:47:43Z saulius 
;
_cod_original_sg_symbol_H-M P2(1)/n
_cod_database_code 7050601

loop_
_symmetry_equiv_pos_as_xyz
'x, y, z'
'-x+1/2, y+1/2, -z+1/2'
'-x, -y, -z'
'x-1/2, -y-1/2, z-1/2'

loop_
_atom_site_label
_atom_site_type_symbol
_atom_site_fract_x
_atom_site_fract_y
_atom_site_fract_z
_atom_site_U_iso_or_equiv
_atom_site_adp_type
_atom_site_occupancy
_atom_site_symmetry_multiplicity
_atom_site_calc_flag
_atom_site_refinement_flags
_atom_site_disorder_assembly
_atom_site_disorder_group
Si1 Si 0.25666(8) 0.22635(2) 0.20077(5) 0.0651(2) Uani 1 1 d . . .
N1 N 0.36085(19) 0.07418(6) 0.20836(11) 0.0497(4) Uani 1 1 d . . .
N2 N 0.3216(2) 0.16302(6) 0.18758(12) 0.0547(4) Uani 1 1 d . . .
N3 N 0.6609(2) 0.13680(7) 0.04125(14) 0.0633(5) Uani 1 1 d . . .
N4 N 0.3608(2) 0.10235(7) -0.06873(13) 0.0606(5) Uani 1 1 d . . .
C1 C 0.3144(2) 0.12010(7) 0.24580(14) 0.0473(5) Uani 1 1 d . . .
C2 C 0.2575(2) 0.12418(7) 0.35213(15) 0.0511(5) Uani 1 1 d . . .
C3 C 0.1131(3) 0.10108(10) 0.37852(19) 0.0775(7) Uani 1 1 d . . .
H3A H 0.0526 0.0806 0.3309 0.093 Uiso 1 1 calc R . .
C4 C 0.0579(3) 0.10808(12) 0.4747(2) 0.1022(10) Uani 1 1 d . . .
H4A H -0.0400 0.0928 0.4912 0.123 Uiso 1 1 calc R . .
C5 C 0.1467(4) 0.13741(12) 0.5454(2) 0.0927(8) Uani 1 1 d . . .
H5A H 0.1083 0.1425 0.6097 0.111 Uiso 1 1 calc R . .
C6 C 0.2914(3) 0.15938(9) 0.52268(18) 0.0774(7) Uani 1 1 d . . .
H6A H 0.3529 0.1787 0.5717 0.093 Uiso 1 1 calc R . .
C7 C 0.3463(3) 0.15275(8) 0.42605(16) 0.0621(6) Uani 1 1 d . . .
H7A H 0.4451 0.1679 0.4107 0.075 Uiso 1 1 calc R . .
C8 C 0.3585(2) 0.02645(7) 0.26485(13) 0.0464(5) Uani 1 1 d . . .
C9 C 0.2291(2) -0.00915(8) 0.24641(16) 0.0573(5) Uani 1 1 d . . .
C10 C 0.2297(3) -0.05690(9) 0.29852(19) 0.0716(7) Uani 1 1 d . . .
H10A H 0.1427 -0.0802 0.2870 0.086 Uiso 1 1 calc R . .
C11 C 0.3561(4) -0.07037(9) 0.36671(19) 0.0788(7) Uani 1 1 d . . .
H11A H 0.3541 -0.1024 0.4019 0.095 Uiso 1 1 calc R . .
C12 C 0.4857(3) -0.03634(9) 0.38282(16) 0.0687(6) Uani 1 1 d . . .
H12A H 0.5722 -0.0458 0.4283 0.082 Uiso 1 1 calc R . .
C13 C 0.4895(2) 0.01210(8) 0.33218(15) 0.0534(5) Uani 1 1 d . . .
C14 C 0.6355(3) 0.04769(10) 0.34933(17) 0.0750(7) Uani 1 1 d . . .
H14A H 0.7128 0.0315 0.3978 0.113 Uiso 1 1 calc R . .
H14B H 0.6018 0.0813 0.3752 0.113 Uiso 1 1 calc R . .
H14C H 0.6853 0.0530 0.2860 0.113 Uiso 1 1 calc R . .
C15 C 0.0904(3) 0.00394(9) 0.1695(2) 0.0817(7) Uani 1 1 d . . .
H15A H 0.0131 -0.0247 0.1663 0.123 Uiso 1 1 calc R . .
H15B H 0.1322 0.0089 0.1036 0.123 Uiso 1 1 calc R . .
H15C H 0.0376 0.0359 0.1896 0.123 Uiso 1 1 calc R . .
C16 C 0.0624(3) 0.23366(10) 0.2654(2) 0.0910(8) Uani 1 1 d . . .
H16A H -0.0199 0.2115 0.2321 0.136 Uiso 1 1 calc R . .
H16B H 0.0276 0.2700 0.2619 0.136 Uiso 1 1 calc R . .
H16C H 0.0796 0.2232 0.3356 0.136 Uiso 1 1 calc R . .
C17 C 0.2194(3) 0.25472(9) 0.0703(2) 0.0975(9) Uani 1 1 d . . .
H17A H 0.1392 0.2337 0.0323 0.146 Uiso 1 1 calc R . .
H17B H 0.3192 0.2546 0.0362 0.146 Uiso 1 1 calc R . .
H17C H 0.1804 0.2905 0.0753 0.146 Uiso 1 1 calc R . .
C18 C 0.4135(3) 0.27003(9) 0.2681(2) 0.0930(8) Uani 1 1 d . . .
H18A H 0.4373 0.2571 0.3362 0.140 Uiso 1 1 calc R . .
H18B H 0.3724 0.3056 0.2708 0.140 Uiso 1 1 calc R . .
H18C H 0.5113 0.2697 0.2318 0.140 Uiso 1 1 calc R . .
C21 C 0.7985(3) 0.11205(11) 0.0984(3) 0.1063(10) Uani 1 1 d . . .
H21A H 0.8985 0.1238 0.0719 0.160 Uiso 1 1 calc R . .
H21B H 0.7903 0.0742 0.0921 0.160 Uiso 1 1 calc R . .
H21C H 0.7974 0.1218 0.1690 0.160 Uiso 1 1 calc R . .
C22 C 0.6789(3) 0.19421(10) 0.0498(2) 0.0955(9) Uani 1 1 d . . .
H22A H 0.7848 0.2044 0.0297 0.143 Uiso 1 1 calc R . .
H22B H 0.6674 0.2048 0.1192 0.143 Uiso 1 1 calc R . .
H22C H 0.5964 0.2112 0.0062 0.143 Uiso 1 1 calc R . .
C23 C 0.6537(3) 0.11980(12) -0.0652(2) 0.0990(9) Uani 1 1 d . . .
H23A H 0.6811 0.0824 -0.0678 0.119 Uiso 1 1 calc R . .
H23B H 0.7351 0.1392 -0.1005 0.119 Uiso 1 1 calc R . .
C24 C 0.4918(4) 0.12809(12) -0.11975(19) 0.0989(9) Uani 1 1 d . . .
H24A H 0.4698 0.1659 -0.1247 0.119 Uiso 1 1 calc R . .
H24B H 0.4942 0.1142 -0.1885 0.119 Uiso 1 1 calc R . .
C25 C 0.3544(3) 0.04599(9) -0.0905(2) 0.0975(9) Uani 1 1 d . . .
H25A H 0.3245 0.0407 -0.1616 0.146 Uiso 1 1 calc R . .
H25B H 0.2749 0.0295 -0.0504 0.146 Uiso 1 1 calc R . .
H25D H 0.4595 0.0305 -0.0740 0.146 Uiso 1 1 calc R . .
C26 C 0.2052(4) 0.12546(12) -0.1048(2) 0.1214(12) Uani 1 1 d . . .
H26A H 0.1838 0.1174 -0.1758 0.182 Uiso 1 1 calc R . .
H26D H 0.2093 0.1632 -0.0957 0.182 Uiso 1 1 calc R . .
H26B H 0.1199 0.1110 -0.0666 0.182 Uiso 1 1 calc R . .
Li1 Li 0.4265(4) 0.11665(12) 0.0861(2) 0.0537(8) Uani 1 1 d . . .

loop_
_atom_site_aniso_label
_atom_site_aniso_U_11
_atom_site_aniso_U_22
_atom_site_aniso_U_33
_atom_site_aniso_U_23
_atom_site_aniso_U_13
_atom_site_aniso_U_12
Si1 0.0886(5) 0.0416(3) 0.0647(4) -0.0101(3) 0.0024(3) 0.0091(3)
N1 0.0690(11) 0.0382(9) 0.0427(9) -0.0004(7) 0.0105(8) 0.0030(8)
N2 0.0728(11) 0.0410(9) 0.0511(10) -0.0011(7) 0.0116(8) 0.0046(8)
N3 0.0656(11) 0.0592(12) 0.0658(13) 0.0033(9) 0.0104(10) -0.0033(9)
N4 0.0719(12) 0.0576(11) 0.0525(11) -0.0013(8) 0.0060(9) 0.0012(9)
C1 0.0491(11) 0.0460(11) 0.0471(11) -0.0056(9) 0.0045(9) -0.0024(9)
C2 0.0587(12) 0.0458(11) 0.0494(12) -0.0059(9) 0.0092(10) 0.0034(10)
C3 0.0748(16) 0.0911(18) 0.0689(16) -0.0221(13) 0.0222(13) -0.0160(13)
C4 0.096(2) 0.128(3) 0.088(2) -0.0253(18) 0.0491(18) -0.0217(18)
C5 0.113(2) 0.105(2) 0.0633(18) -0.0122(15) 0.0326(17) 0.0110(18)
C6 0.105(2) 0.0759(17) 0.0508(15) -0.0140(12) 0.0001(14) 0.0081(15)
C7 0.0761(15) 0.0623(14) 0.0479(13) -0.0055(10) 0.0034(11) -0.0038(11)
C8 0.0602(12) 0.0421(11) 0.0384(10) -0.0018(8) 0.0140(9) 0.0034(9)
C9 0.0632(13) 0.0495(12) 0.0600(13) -0.0053(10) 0.0097(11) -0.0008(10)
C10 0.0905(17) 0.0521(13) 0.0739(16) 0.0009(12) 0.0179(15) -0.0166(12)
C11 0.128(2) 0.0465(13) 0.0647(16) 0.0101(12) 0.0268(16) 0.0050(15)
C12 0.0951(18) 0.0618(15) 0.0492(13) 0.0089(11) 0.0047(12) 0.0179(14)
C13 0.0628(13) 0.0549(12) 0.0427(12) -0.0010(9) 0.0059(10) 0.0054(10)
C14 0.0692(15) 0.0888(18) 0.0663(16) 0.0015(13) -0.0013(12) -0.0038(13)
C15 0.0728(16) 0.0804(17) 0.090(2) -0.0078(14) -0.0067(14) -0.0043(13)
C16 0.0965(19) 0.0757(17) 0.101(2) -0.0286(15) 0.0083(16) 0.0232(14)
C17 0.146(2) 0.0622(16) 0.0832(19) 0.0039(13) -0.0013(17) 0.0320(16)
C18 0.119(2) 0.0566(15) 0.104(2) -0.0156(14) 0.0092(17) -0.0148(14)
C21 0.0765(18) 0.101(2) 0.141(3) 0.0250(19) -0.0017(18) 0.0034(16)
C22 0.100(2) 0.0691(18) 0.118(2) 0.0030(16) 0.0132(17) -0.0106(14)
C23 0.096(2) 0.123(2) 0.083(2) -0.0169(17) 0.0425(17) -0.0290(18)
C24 0.133(3) 0.114(2) 0.0509(15) 0.0061(14) 0.0129(16) -0.0353(19)
C25 0.120(2) 0.0652(17) 0.107(2) -0.0132(15) 0.0040(18) -0.0015(15)
C26 0.123(2) 0.113(3) 0.122(3) -0.025(2) -0.039(2) 0.041(2)
Li1 0.067(2) 0.0477(19) 0.0477(19) 0.0020(15) 0.0101(16) 0.0017(16)

loop_
_atom_type_symbol
_atom_type_description
_atom_type_scat_dispersion_real
_atom_type_scat_dispersion_imag
_atom_type_scat_source
C C 0.0033 0.0016 'International Tables Vol C Tables 4.2.6.8 and 6.1.1.4'
H H 0.0000 0.0000 'International Tables Vol C Tables 4.2.6.8 and 6.1.1.4'
Li Li -0.0003 0.0001 'International Tables Vol C Tables 4.2.6.8 and 6.1.1.4'
N N 0.0061 0.0033 'International Tables Vol C Tables 4.2.6.8 and 6.1.1.4'
Si Si 0.0817 0.0704 'International Tables Vol C Tables 4.2.6.8 and 6.1.1.4'

loop_
_geom_angle_atom_site_label_1
_geom_angle_atom_site_label_2
_geom_angle_atom_site_label_3
_geom_angle
_geom_angle_site_symmetry_1
_geom_angle_site_symmetry_3
_geom_angle_publ_flag
N2 Si1 C17 107.53(10) . . ?
N2 Si1 C16 115.08(10) . . ?
C17 Si1 C16 106.64(13) . . ?
N2 Si1 C18 112.95(11) . . ?
C17 Si1 C18 106.04(13) . . ?
C16 Si1 C18 108.04(12) . . ?
C1 N1 C8 122.32(16) . . ?
C1 N1 Li1 86.05(14) . . ?
C8 N1 Li1 151.17(15) . . ?
C1 N2 Si1 132.96(14) . . ?
C1 N2 Li1 86.91(14) . . ?
Si1 N2 Li1 140.07(13) . . ?
C21 N3 C22 108.28(19) . . ?
C21 N3 C23 110.5(2) . . ?
C22 N3 C23 111.3(2) . . ?
C21 N3 Li1 116.39(17) . . ?
C22 N3 Li1 107.86(17) . . ?
C23 N3 Li1 102.42(16) . . ?
C25 N4 C24 111.4(2) . . ?
C25 N4 C26 107.9(2) . . ?
C24 N4 C26 109.4(2) . . ?
C25 N4 Li1 111.29(17) . . ?
C24 N4 Li1 102.59(17) . . ?
C26 N4 Li1 114.30(18) . . ?
N1 C1 N2 118.23(17) . . ?
N1 C1 C2 121.28(17) . . ?
N2 C1 C2 120.48(16) . . ?
N1 C1 Li1 59.73(12) . . ?
N2 C1 Li1 58.70(12) . . ?
C2 C1 Li1 174.72(16) . . ?
C7 C2 C3 117.77(19) . . ?
C7 C2 C1 120.48(18) . . ?
C3 C2 C1 121.73(18) . . ?
C4 C3 C2 120.8(2) . . ?
C5 C4 C3 120.0(2) . . ?
C6 C5 C4 120.5(2) . . ?
C5 C6 C7 119.5(2) . . ?
C2 C7 C6 121.3(2) . . ?
C13 C8 C9 119.30(18) . . ?
C13 C8 N1 121.14(17) . . ?
C9 C8 N1 119.33(18) . . ?
C10 C9 C8 119.5(2) . . ?
C10 C9 C15 120.0(2) . . ?
C8 C9 C15 120.51(19) . . ?
C11 C10 C9 121.2(2) . . ?
C10 C11 C12 119.6(2) . . ?
C11 C12 C13 121.0(2) . . ?
C12 C13 C8 119.3(2) . . ?
C12 C13 C14 119.6(2) . . ?
C8 C13 C14 121.04(18) . . ?
N3 C23 C24 113.6(2) . . ?
N4 C24 C23 112.4(2) . . ?
N2 Li1 N1 68.54(12) . . ?
N2 Li1 N4 130.39(18) . . ?
N1 Li1 N4 127.61(17) . . ?
N2 Li1 N3 118.90(17) . . ?
N1 Li1 N3 129.83(18) . . ?
N4 Li1 N3 87.31(14) . . ?
N2 Li1 C1 34.40(8) . . ?
N1 Li1 C1 34.22(8) . . ?
N4 Li1 C1 141.31(18) . . ?
N3 Li1 C1 131.15(17) . . ?

loop_
_geom_bond_atom_site_label_1
_geom_bond_atom_site_label_2
_geom_bond_distance
_geom_bond_site_symmetry_2
_geom_bond_publ_flag
Si1 N2 1.6953(16) . ?
Si1 C17 1.864(3) . ?
Si1 C16 1.865(2) . ?
Si1 C18 1.873(2) . ?
N1 C1 1.323(2) . ?
N1 C8 1.414(2) . ?
N1 Li1 2.032(3) . ?
N2 C1 1.328(2) . ?
N2 Li1 2.009(3) . ?
N3 C21 1.457(3) . ?
N3 C22 1.458(3) . ?
N3 C23 1.461(3) . ?
N3 Li1 2.112(4) . ?
N4 C25 1.449(3) . ?
N4 C24 1.456(3) . ?
N4 C26 1.456(3) . ?
N4 Li1 2.102(4) . ?
C1 C2 1.505(3) . ?
C1 Li1 2.348(4) . ?
C2 C7 1.380(3) . ?
C2 C3 1.385(3) . ?
C3 C4 1.381(3) . ?
C4 C5 1.362(4) . ?
C5 C6 1.362(3) . ?
C6 C7 1.385(3) . ?
C8 C13 1.396(3) . ?
C8 C9 1.400(3) . ?
C9 C10 1.384(3) . ?
C9 C15 1.510(3) . ?
C10 C11 1.370(3) . ?
C11 C12 1.373(3) . ?
C12 C13 1.392(3) . ?
C13 C14 1.503(3) . ?
C23 C24 1.484(3) . ?
